data_2236898
loop_
_publ_author_name
'Godlewska, Sylwia'
'Kelm, Harald'
'Kr\"uger, Hans-J\"org'
'Do\/lega, Anna'

_publ_section_title
;
 Bromidotetrakis(2-ethyl-1<i>H</i>-imidazole-\k<i>N</i>^3^)copper(II)
 bromide
;
_journal_coeditor_code HB6993
_journal_issue 12
_journal_name_full 'Acta Crystallographica Section E'
_journal_page_first m1529
_journal_paper_doi 10.1107/S1600536812047447
_journal_volume 68
_journal_year 2012
_chemical_formula_iupac '[Cu Br (C5 H8 N2)4] Br'
_chemical_formula_moiety 'C20 H32 Br Cu N8 +, Br -'
_chemical_formula_sum 'C20 H32 Br2 Cu N8'
_chemical_formula_weight 607.90
_chemical_name_systematic
;
Bromidotetrakis(2-ethyl-1<i>H</i>-imidazole-\k<i>N</i>^3^)copper(II) bromide
;
_space_group_IT_number 14
_symmetry_cell_setting monoclinic
_symmetry_space_group_name_Hall '-P 2yn'
_symmetry_space_group_name_H-M 'P 1 21/n 1'
_atom_sites_solution_hydrogens geom
_atom_sites_solution_primary direct
_atom_sites_solution_secondary difmap
_audit_creation_method SHELXL-97
_cell_angle_alpha 90.00
_cell_angle_beta 90.386(2)
_cell_angle_gamma 90.00
_cell_formula_units_Z 4
_cell_length_a 10.1771(2)
_cell_length_b 19.9230(3)
_cell_length_c 12.5723(2)
_cell_measurement_reflns_used 6482
_cell_measurement_temperature 150(2)
_cell_measurement_theta_max 62.5876
_cell_measurement_theta_min 3.5127
_cell_volume 2549.08(8)
_computing_cell_refinement 'CrysAlis PRO (Oxford Diffraction, 2010)'
_computing_data_collection 'CrysAlis PRO (Oxford Diffraction, 2010)'
_computing_data_reduction 'CrysAlis PRO (Oxford Diffraction, 2010)'
_computing_molecular_graphics 'SHELXTL (Sheldrick, 2008)'
_computing_publication_material 'SHELXL97 (Sheldrick, 2008)'
_computing_structure_refinement 'SHELXL97 (Sheldrick, 2008)'
_computing_structure_solution 'SHELXS97 (Sheldrick, 2008)'
_diffrn_ambient_temperature 150(2)
_diffrn_detector_area_resol_mean 16.1399
_diffrn_measured_fraction_theta_full 0.991
_diffrn_measured_fraction_theta_max 0.991
_diffrn_measurement_device_type 'Oxford Diffraction Xcalibur (Sapphire3, Gemini ultra)'
_diffrn_measurement_method '\w scans'
_diffrn_radiation_monochromator mirror
_diffrn_radiation_source 'fine-focus sealed tube'
_diffrn_radiation_type CuK\a
_diffrn_radiation_wavelength 1.54184
_diffrn_reflns_av_R_equivalents 0.0203
_diffrn_reflns_av_sigmaI/netI 0.0241
_diffrn_reflns_limit_h_max 10
_diffrn_reflns_limit_h_min -11
_diffrn_reflns_limit_k_max 18
_diffrn_reflns_limit_k_min -22
_diffrn_reflns_limit_l_max 10
_diffrn_reflns_limit_l_min -14
_diffrn_reflns_number 9229
_diffrn_reflns_theta_full 62.68
_diffrn_reflns_theta_max 62.68
_diffrn_reflns_theta_min 4.16
_exptl_absorpt_coefficient_mu 5.064
_exptl_absorpt_correction_T_max 0.7858
_exptl_absorpt_correction_T_min 0.4160
_exptl_absorpt_correction_type multi-scan
_exptl_absorpt_process_details '(CrysAlis PRO; Oxford Diffraction, 2010)'
_exptl_crystal_colour violet
_exptl_crystal_density_diffrn 1.584
_exptl_crystal_density_method 'not measured'
_exptl_crystal_description 'indifferent fragment'
_exptl_crystal_F_000 1228
_exptl_crystal_size_max 0.21
_exptl_crystal_size_mid 0.20
_exptl_crystal_size_min 0.05
_refine_diff_density_max 0.422
_refine_diff_density_min -0.340
_refine_ls_extinction_method none
_refine_ls_goodness_of_fit_ref 1.052
_refine_ls_hydrogen_treatment constr
_refine_ls_matrix_type full
_refine_ls_number_parameters 284
_refine_ls_number_reflns 4058
_refine_ls_number_restraints 0
_refine_ls_restrained_S_all 1.052
_refine_ls_R_factor_all 0.0266
_refine_ls_R_factor_gt 0.0238
_refine_ls_shift/su_max 0.002
_refine_ls_shift/su_mean 0.000
_refine_ls_structure_factor_coef Fsqd
_refine_ls_weighting_details 'calc w=1/[\s^2^(Fo^2^)+(0.0323P)^2^+1.0444P] where P=(Fo^2^+2Fc^2^)/3'
_refine_ls_weighting_scheme calc
_refine_ls_wR_factor_gt 0.0592
_refine_ls_wR_factor_ref 0.0600
_reflns_number_gt 3719
_reflns_number_total 4058
_reflns_threshold_expression I>2\s(I)
_cod_data_source_file hb6993.cif
_cod_data_source_block I
_cod_original_sg_symbol_H-M 'P 21/n'
_cod_database_code 2236898
_cod_database_fobs_code 2236898

loop_
_symmetry_equiv_pos_as_xyz
'x, y, z'
'-x+1/2, y+1/2, -z+1/2'
'-x, -y, -z'
'x-1/2, -y-1/2, z-1/2'

loop_
_atom_site_type_symbol
_atom_site_label
_atom_site_fract_x
_atom_site_fract_y
_atom_site_fract_z
_atom_site_U_iso_or_equiv
_atom_site_adp_type
_atom_site_calc_flag
_atom_site_refinement_flags
_atom_site_occupancy
_atom_site_symmetry_multiplicity
Cu Cu1 0.24721(3) 0.861967(16) 0.79905(3) 0.01634(9) Uani d . 1 1
Br Br1 0.23840(2) 0.845061(13) 1.036999(19) 0.02191(8) Uani d . 1 1
N N1 0.08773(19) 0.80290(10) 0.77538(16) 0.0205(4) Uani d . 1 1
N N2 -0.0633(2) 0.73282(11) 0.71786(18) 0.0298(5) Uani d . 1 1
H H2 -0.1047 0.7035 0.6774 0.036 Uiso calc R 1 1
C C1 -0.0142(2) 0.80070(13) 0.8483(2) 0.0257(6) Uani d . 1 1
H H1 -0.0181 0.8257 0.9126 0.031 Uiso calc R 1 1
C C2 -0.1070(3) 0.75730(14) 0.8132(2) 0.0321(6) Uani d . 1 1
H H2A -0.1867 0.7460 0.8478 0.038 Uiso calc R 1 1
C C3 0.0542(2) 0.76125(12) 0.6966(2) 0.0235(5) Uani d . 1 1
C C4 0.1271(3) 0.74770(14) 0.5965(2) 0.0284(6) Uani d . 1 1
H H4A 0.1946 0.7829 0.5871 0.034 Uiso calc R 1 1
H H4B 0.0651 0.7507 0.5357 0.034 Uiso calc R 1 1
C C5 0.1940(3) 0.67900(15) 0.5945(2) 0.0376(7) Uani d . 1 1
H H5A 0.2570 0.6759 0.6536 0.056 Uiso calc R 1 1
H H5B 0.2403 0.6734 0.5270 0.056 Uiso calc R 1 1
H H5C 0.1276 0.6437 0.6016 0.056 Uiso calc R 1 1
N N3 0.12993(18) 0.94198(10) 0.79926(15) 0.0185(4) Uani d . 1 1
N N4 -0.0231(2) 1.01429(10) 0.75619(17) 0.0234(5) Uani d . 1 1
H H4 -0.0838 1.0353 0.7188 0.028 Uiso calc R 1 1
C C6 0.1095(2) 0.98466(12) 0.8846(2) 0.0244(5) Uani d . 1 1
H H6 0.1547 0.9829 0.9509 0.029 Uiso calc R 1 1
C C7 0.0141(3) 1.02935(13) 0.8579(2) 0.0271(6) Uani d . 1 1
H H7 -0.0200 1.0642 0.9013 0.033 Uiso calc R 1 1
C C8 0.0490(2) 0.96163(12) 0.72257(19) 0.0192(5) Uani d . 1 1
C C9 0.0401(3) 0.93264(13) 0.6135(2) 0.0270(6) Uani d . 1 1
H H9A 0.1069 0.8968 0.6062 0.032 Uiso calc R 1 1
H H9B 0.0604 0.9681 0.5609 0.032 Uiso calc R 1 1
C C10 -0.0951(3) 0.90355(15) 0.5886(3) 0.0417(8) Uani d . 1 1
H H10A -0.1172 0.8695 0.6418 0.063 Uiso calc R 1 1
H H10B -0.0943 0.8829 0.5178 0.063 Uiso calc R 1 1
H H10C -0.1608 0.9395 0.5900 0.063 Uiso calc R 1 1
N N5 0.40712(19) 0.92118(10) 0.81018(16) 0.0208(4) Uani d . 1 1
N N6 0.5637(2) 0.99454(12) 0.78382(19) 0.0340(6) Uani d . 1 1
H H6A 0.6086 1.0277 0.7556 0.041 Uiso calc R 1 1
C C11 0.5028(3) 0.91305(14) 0.8881(2) 0.0323(6) Uani d . 1 1
H H11 0.5007 0.8808 0.9437 0.039 Uiso calc R 1 1
C C12 0.5992(3) 0.95818(17) 0.8722(2) 0.0414(8) Uani d . 1 1
H H12 0.6766 0.9638 0.9140 0.050 Uiso calc R 1 1
C C13 0.4484(2) 0.97063(12) 0.7479(2) 0.0227(5) Uani d . 1 1
C C14 0.3819(3) 0.99879(13) 0.6518(2) 0.0268(6) Uani d . 1 1
H H14A 0.3141 0.9667 0.6268 0.032 Uiso calc R 1 1
H H14B 0.4473 1.0039 0.5944 0.032 Uiso calc R 1 1
C C15 0.3173(3) 1.06667(14) 0.6727(2) 0.0355(7) Uani d . 1 1
H H15A 0.2571 1.0627 0.7329 0.053 Uiso calc R 1 1
H H15B 0.2681 1.0808 0.6093 0.053 Uiso calc R 1 1
H H15C 0.3851 1.1000 0.6893 0.053 Uiso calc R 1 1
N N7 0.36498(18) 0.78339(10) 0.77723(16) 0.0189(4) Uani d . 1 1
N N8 0.5199(2) 0.71775(11) 0.71834(18) 0.0270(5) Uani d . 1 1
H H8 0.5820 0.7013 0.6776 0.032 Uiso calc R 1 1
C C16 0.3837(2) 0.73151(12) 0.8490(2) 0.0245(5) Uani d . 1 1
H H16 0.3364 0.7253 0.9132 0.029 Uiso calc R 1 1
C C17 0.4800(3) 0.69128(13) 0.8130(2) 0.0302(6) Uani d . 1 1
H H17 0.5136 0.6522 0.8467 0.036 Uiso calc R 1 1
C C18 0.4486(2) 0.77323(13) 0.6977(2) 0.0237(5) Uani d . 1 1
C C19 0.4629(3) 0.81532(15) 0.6011(2) 0.0340(6) Uani d . 1 1
H H19A 0.3952 0.8510 0.6017 0.041 Uiso calc R 1 1
H H19B 0.4476 0.7872 0.5373 0.041 Uiso calc R 1 1
C C20 0.5988(3) 0.84754(18) 0.5942(3) 0.0557(10) Uani d . 1 1
H H20A 0.6180 0.8718 0.6603 0.084 Uiso calc R 1 1
H H20B 0.6005 0.8790 0.5342 0.084 Uiso calc R 1 1
H H20C 0.6651 0.8126 0.5835 0.084 Uiso calc R 1 1
Br Br2 0.73566(2) 1.087768(13) 0.61807(2) 0.02419(8) Uani d . 1 1

loop_
_atom_site_aniso_label
_atom_site_aniso_U_11
_atom_site_aniso_U_22
_atom_site_aniso_U_33
_atom_site_aniso_U_12
_atom_site_aniso_U_13
_atom_site_aniso_U_23
Cu1 0.01598(17) 0.01449(17) 0.01854(18) 0.00071(13) -0.00093(13) 0.00029(13)
Br1 0.02224(14) 0.02382(14) 0.01968(14) 0.00267(10) 0.00118(10) 0.00369(10)
N1 0.0216(10) 0.0164(10) 0.0233(11) -0.0011(8) -0.0030(8) 0.0007(8)
N2 0.0298(12) 0.0262(12) 0.0333(13) -0.0099(10) -0.0089(10) -0.0016(10)
C1 0.0244(13) 0.0288(14) 0.0240(13) -0.0035(11) 0.0002(10) 0.0001(11)
C2 0.0276(14) 0.0350(15) 0.0336(15) -0.0101(12) -0.0004(12) 0.0033(13)
C3 0.0247(13) 0.0185(12) 0.0272(13) -0.0005(10) -0.0082(10) 0.0025(10)
C4 0.0325(14) 0.0301(14) 0.0226(13) 0.0025(12) -0.0063(11) -0.0050(11)
C5 0.0433(17) 0.0336(16) 0.0359(16) 0.0049(13) -0.0065(13) -0.0115(13)
N3 0.0187(10) 0.0160(10) 0.0208(10) -0.0006(8) -0.0001(8) 0.0006(8)
N4 0.0228(10) 0.0220(11) 0.0253(11) 0.0072(9) -0.0009(9) 0.0045(9)
C6 0.0334(14) 0.0208(13) 0.0190(13) 0.0033(11) 0.0009(10) -0.0029(10)
C7 0.0346(14) 0.0221(13) 0.0247(13) 0.0080(11) 0.0042(11) -0.0015(11)
C8 0.0187(12) 0.0172(12) 0.0218(12) -0.0002(10) -0.0006(10) 0.0026(10)
C9 0.0326(14) 0.0262(14) 0.0222(13) 0.0048(11) -0.0035(11) 0.0026(11)
C10 0.0432(17) 0.0373(17) 0.0443(18) 0.0062(14) -0.0207(14) -0.0104(14)
N5 0.0184(10) 0.0196(10) 0.0243(11) -0.0007(8) 0.0001(8) 0.0020(9)
N6 0.0286(12) 0.0348(13) 0.0384(14) -0.0148(10) -0.0038(10) 0.0108(11)
C11 0.0269(14) 0.0379(16) 0.0320(15) -0.0047(12) -0.0083(12) 0.0128(13)
C12 0.0294(15) 0.055(2) 0.0393(17) -0.0153(14) -0.0138(13) 0.0157(15)
C13 0.0212(12) 0.0240(13) 0.0230(13) -0.0013(10) 0.0024(10) -0.0025(10)
C14 0.0288(14) 0.0273(14) 0.0243(14) -0.0023(11) 0.0034(11) 0.0047(11)
C15 0.0418(16) 0.0286(15) 0.0362(16) 0.0019(13) 0.0009(13) 0.0108(13)
N7 0.0191(10) 0.0164(10) 0.0213(10) 0.0017(8) 0.0003(8) 0.0000(8)
N8 0.0240(11) 0.0256(12) 0.0314(12) 0.0075(9) 0.0041(9) -0.0071(10)
C16 0.0290(13) 0.0213(13) 0.0231(13) 0.0039(11) -0.0010(11) 0.0014(10)
C17 0.0371(15) 0.0222(14) 0.0311(15) 0.0091(12) -0.0040(12) 0.0003(11)
C18 0.0215(12) 0.0237(13) 0.0259(13) 0.0007(10) 0.0013(10) -0.0062(11)
C19 0.0445(16) 0.0313(15) 0.0264(14) 0.0022(13) 0.0115(12) -0.0002(12)
C20 0.050(2) 0.047(2) 0.070(2) 0.0011(16) 0.0324(18) 0.0124(18)
Br2 0.02263(14) 0.02361(14) 0.02629(15) -0.00013(10) -0.00150(10) 0.00541(10)

loop_
_atom_type_symbol
_atom_type_description
_atom_type_scat_dispersion_real
_atom_type_scat_dispersion_imag
_atom_type_scat_source
C C 0.0181 0.0091 'International Tables Vol C Tables 4.2.6.8 and 6.1.1.4'
H H 0.0000 0.0000 'International Tables Vol C Tables 4.2.6.8 and 6.1.1.4'
N N 0.0311 0.0180 'International Tables Vol C Tables 4.2.6.8 and 6.1.1.4'
Cu Cu -1.9646 0.5888 'International Tables Vol C Tables 4.2.6.8 and 6.1.1.4'
Br Br -0.6763 1.2805 'International Tables Vol C Tables 4.2.6.8 and 6.1.1.4'

loop_
_geom_angle_atom_site_label_1
_geom_angle_atom_site_label_2
_geom_angle_atom_site_label_3
_geom_angle
_geom_angle_publ_flag
N3 Cu1 N7 172.13(8) n
N3 Cu1 N5 90.87(8) n
N7 Cu1 N5 89.04(8) n
N3 Cu1 N1 89.17(8) n
N7 Cu1 N1 90.31(8) n
N5 Cu1 N1 175.54(8) n
N3 Cu1 Br1 93.80(6) n
N7 Cu1 Br1 94.06(6) n
N5 Cu1 Br1 91.48(6) n
N1 Cu1 Br1 92.97(6) n
C3 N1 C1 106.4(2) ?
C3 N1 Cu1 132.14(17) ?
C1 N1 Cu1 121.50(16) ?
C3 N2 C2 108.4(2) ?
C3 N2 H2 125.8 ?
C2 N2 H2 125.8 ?
C2 C1 N1 109.1(2) ?
C2 C1 H1 125.4 ?
N1 C1 H1 125.4 ?
C1 C2 N2 106.4(2) ?
C1 C2 H2A 126.8 ?
N2 C2 H2A 126.8 ?
N1 C3 N2 109.6(2) ?
N1 C3 C4 127.8(2) ?
N2 C3 C4 122.5(2) ?
C3 C4 C5 113.6(2) ?
C3 C4 H4A 108.8 ?
C5 C4 H4A 108.8 ?
C3 C4 H4B 108.8 ?
C5 C4 H4B 108.8 ?
H4A C4 H4B 107.7 ?
C4 C5 H5A 109.5 ?
C4 C5 H5B 109.5 ?
H5A C5 H5B 109.5 ?
C4 C5 H5C 109.5 ?
H5A C5 H5C 109.5 ?
H5B C5 H5C 109.5 ?
C8 N3 C6 106.7(2) ?
C8 N3 Cu1 127.30(16) ?
C6 N3 Cu1 125.82(16) ?
C8 N4 C7 108.5(2) ?
C8 N4 H4 125.8 ?
C7 N4 H4 125.8 ?
C7 C6 N3 108.7(2) ?
C7 C6 H6 125.6 ?
N3 C6 H6 125.6 ?
C6 C7 N4 106.3(2) ?
C6 C7 H7 126.8 ?
N4 C7 H7 126.8 ?
N3 C8 N4 109.8(2) ?
N3 C8 C9 126.1(2) ?
N4 C8 C9 124.0(2) ?
C8 C9 C10 112.7(2) ?
C8 C9 H9A 109.1 ?
C10 C9 H9A 109.1 ?
C8 C9 H9B 109.1 ?
C10 C9 H9B 109.1 ?
H9A C9 H9B 107.8 ?
C9 C10 H10A 109.5 ?
C9 C10 H10B 109.5 ?
H10A C10 H10B 109.5 ?
C9 C10 H10C 109.5 ?
H10A C10 H10C 109.5 ?
H10B C10 H10C 109.5 ?
C13 N5 C11 106.2(2) ?
C13 N5 Cu1 130.70(17) ?
C11 N5 Cu1 122.98(17) ?
C13 N6 C12 108.1(2) ?
C13 N6 H6A 126.0 ?
C12 N6 H6A 126.0 ?
C12 C11 N5 109.1(2) ?
C12 C11 H11 125.5 ?
N5 C11 H11 125.5 ?
C11 C12 N6 106.5(2) ?
C11 C12 H12 126.8 ?
N6 C12 H12 126.8 ?
N5 C13 N6 110.1(2) ?
N5 C13 C14 127.8(2) ?
N6 C13 C14 122.0(2) ?
C13 C14 C15 112.8(2) ?
C13 C14 H14A 109.0 ?
C15 C14 H14A 109.0 ?
C13 C14 H14B 109.0 ?
C15 C14 H14B 109.0 ?
H14A C14 H14B 107.8 ?
C14 C15 H15A 109.5 ?
C14 C15 H15B 109.5 ?
H15A C15 H15B 109.5 ?
C14 C15 H15C 109.5 ?
H15A C15 H15C 109.5 ?
H15B C15 H15C 109.5 ?
C18 N7 C16 106.9(2) ?
C18 N7 Cu1 127.62(17) ?
C16 N7 Cu1 125.24(16) ?
C18 N8 C17 108.8(2) ?
C18 N8 H8 125.6 ?
C17 N8 H8 125.6 ?
C17 C16 N7 108.8(2) ?
C17 C16 H16 125.6 ?
N7 C16 H16 125.6 ?
C16 C17 N8 106.5(2) ?
C16 C17 H17 126.7 ?
N8 C17 H17 126.7 ?
N7 C18 N8 109.0(2) ?
N7 C18 C19 126.5(2) ?
N8 C18 C19 124.5(2) ?
C18 C19 C20 112.2(3) ?
C18 C19 H19A 109.2 ?
C20 C19 H19A 109.2 ?
C18 C19 H19B 109.2 ?
C20 C19 H19B 109.2 ?
H19A C19 H19B 107.9 ?
C19 C20 H20A 109.5 ?
C19 C20 H20B 109.5 ?
H20A C20 H20B 109.5 ?
C19 C20 H20C 109.5 ?
H20A C20 H20C 109.5 ?
H20B C20 H20C 109.5 ?

loop_
_geom_bond_atom_site_label_1
_geom_bond_atom_site_label_2
_geom_bond_distance
_geom_bond_publ_flag
Cu1 N3 1.9914(19) yes
Cu1 N7 1.9918(19) yes
Cu1 N5 2.014(2) yes
Cu1 N1 2.0250(19) yes
Cu1 Br1 3.0125(4) yes
N1 C3 1.334(3) ?
N1 C1 1.390(3) ?
N2 C3 1.351(3) ?
N2 C2 1.371(4) ?
N2 H2 0.8800 ?
C1 C2 1.352(4) ?
C1 H1 0.9500 ?
C2 H2A 0.9500 ?
C3 C4 1.490(4) ?
C4 C5 1.529(4) ?
C4 H4A 0.9900 ?
C4 H4B 0.9900 ?
C5 H5A 0.9800 ?
C5 H5B 0.9800 ?
C5 H5C 0.9800 ?
N3 C8 1.323(3) ?
N3 C6 1.386(3) ?
N4 C8 1.350(3) ?
N4 C7 1.364(3) ?
N4 H4 0.8800 ?
C6 C7 1.358(4) ?
C6 H6 0.9500 ?
C7 H7 0.9500 ?
C8 C9 1.490(4) ?
C9 C10 1.524(4) ?
C9 H9A 0.9900 ?
C9 H9B 0.9900 ?
C10 H10A 0.9800 ?
C10 H10B 0.9800 ?
C10 H10C 0.9800 ?
N5 C13 1.328(3) ?
N5 C11 1.386(3) ?
N6 C13 1.341(3) ?
N6 C12 1.373(4) ?
N6 H6A 0.8800 ?
C11 C12 1.346(4) ?
C11 H11 0.9500 ?
C12 H12 0.9500 ?
C13 C14 1.491(4) ?
C14 C15 1.527(4) ?
C14 H14A 0.9900 ?
C14 H14B 0.9900 ?
C15 H15A 0.9800 ?
C15 H15B 0.9800 ?
C15 H15C 0.9800 ?
N7 C18 1.333(3) ?
N7 C16 1.385(3) ?
N8 C18 1.347(3) ?
N8 C17 1.365(4) ?
N8 H8 0.8800 ?
C16 C17 1.348(4) ?
C16 H16 0.9500 ?
C17 H17 0.9500 ?
C18 C19 1.483(4) ?
C19 C20 1.528(4) ?
C19 H19A 0.9900 ?
C19 H19B 0.9900 ?
C20 H20A 0.9800 ?
C20 H20B 0.9800 ?
C20 H20C 0.9800 ?

loop_
_geom_hbond_atom_site_label_D
_geom_hbond_atom_site_label_H
_geom_hbond_atom_site_label_A
_geom_hbond_site_symmetry_A
_geom_hbond_distance_DH
_geom_hbond_distance_HA
_geom_hbond_distance_DA
_geom_hbond_angle_DHA
N2 H2 Br1 4_575 0.88 2.56 3.405(2) 161
N4 H4 Br2 1_455 0.88 2.46 3.336(2) 176
N6 H6A Br2 . 0.88 2.47 3.302(2) 157
N8 H8 Br1 4_675 0.88 2.56 3.432(2) 172
C17 H17 Br2 2_646 0.95 2.89 3.653(3) 138

loop_
_geom_torsion_atom_site_label_1
_geom_torsion_atom_site_label_2
_geom_torsion_atom_site_label_3
_geom_torsion_atom_site_label_4
_geom_torsion
N3 Cu1 N1 C3 118.9(2)
N7 Cu1 N1 C3 -53.2(2)
Br1 Cu1 N1 C3 -147.3(2)
N3 Cu1 N1 C1 -60.63(19)
N7 Cu1 N1 C1 127.22(19)
Br1 Cu1 N1 C1 33.14(18)
C3 N1 C1 C2 0.7(3)
Cu1 N1 C1 C2 -179.70(18)
N1 C1 C2 N2 -0.5(3)
C3 N2 C2 C1 0.1(3)
C1 N1 C3 N2 -0.6(3)
Cu1 N1 C3 N2 179.83(16)
C1 N1 C3 C4 177.1(2)
Cu1 N1 C3 C4 -2.5(4)
C2 N2 C3 N1 0.3(3)
C2 N2 C3 C4 -177.5(2)
N1 C3 C4 C5 107.0(3)
N2 C3 C4 C5 -75.6(3)
N5 Cu1 N3 C8 117.5(2)
N1 Cu1 N3 C8 -58.1(2)
Br1 Cu1 N3 C8 -151.00(19)
N5 Cu1 N3 C6 -68.5(2)
N1 Cu1 N3 C6 115.9(2)
Br1 Cu1 N3 C6 23.00(19)
C8 N3 C6 C7 0.8(3)
Cu1 N3 C6 C7 -174.24(17)
N3 C6 C7 N4 -0.4(3)
C8 N4 C7 C6 -0.2(3)
C6 N3 C8 N4 -0.9(3)
Cu1 N3 C8 N4 174.05(15)
C6 N3 C8 C9 177.0(2)
Cu1 N3 C8 C9 -8.0(3)
C7 N4 C8 N3 0.7(3)
C7 N4 C8 C9 -177.3(2)
N3 C8 C9 C10 119.5(3)
N4 C8 C9 C10 -62.9(3)
N3 Cu1 N5 C13 -57.2(2)
N7 Cu1 N5 C13 115.0(2)
Br1 Cu1 N5 C13 -151.0(2)
N3 Cu1 N5 C11 126.8(2)
N7 Cu1 N5 C11 -61.0(2)
Br1 Cu1 N5 C11 33.0(2)
C13 N5 C11 C12 0.7(3)
Cu1 N5 C11 C12 177.6(2)
N5 C11 C12 N6 -0.2(4)
C13 N6 C12 C11 -0.5(4)
C11 N5 C13 N6 -1.0(3)
Cu1 N5 C13 N6 -177.53(18)
C11 N5 C13 C14 179.6(3)
Cu1 N5 C13 C14 3.0(4)
C12 N6 C13 N5 1.0(3)
C12 N6 C13 C14 -179.6(3)
N5 C13 C14 C15 104.3(3)
N6 C13 C14 C15 -75.1(3)
N5 Cu1 N7 C18 -62.3(2)
N1 Cu1 N7 C18 113.3(2)
Br1 Cu1 N7 C18 -153.7(2)
N5 Cu1 N7 C16 111.1(2)
N1 Cu1 N7 C16 -73.3(2)
Br1 Cu1 N7 C16 19.70(19)
C18 N7 C16 C17 1.1(3)
Cu1 N7 C16 C17 -173.44(17)
N7 C16 C17 N8 -0.7(3)
C18 N8 C17 C16 0.0(3)
C16 N7 C18 N8 -1.1(3)
Cu1 N7 C18 N8 173.31(16)
C16 N7 C18 C19 178.9(2)
Cu1 N7 C18 C19 -6.7(4)
C17 N8 C18 N7 0.7(3)
C17 N8 C18 C19 -179.3(3)
N7 C18 C19 C20 116.9(3)
N8 C18 C19 C20 -63.1(4)
